data_1544996
loop_
_publ_author_name
'Erker, Gerhard'
'Wang, Tongdao'
'Wang, Long'
'Daniliuc, Constantin Gabriel'
'Samigullin, Kamil'
'Wagner, Matthias'
'Kehr, Gerald'

_publ_section_title
;
 CO/CO and NO/NO Coupling at a Hidden Frustrated Lewis Pair Template
;
_journal_name_full 'Chem. Sci.'
_journal_paper_doi 10.1039/C6SC04459J
_journal_year 2017
_chemical_formula_sum 'C38 H25 B2 F20 N O2'
_chemical_formula_weight 929.21
_space_group_crystal_system monoclinic
_space_group_IT_number 14
_space_group_name_Hall '-P 2yn'
_space_group_name_H-M_alt 'P 1 21/n 1'
_symmetry_space_group_name_Hall '-P 2yn'
_symmetry_space_group_name_H-M 'P 1 21/n 1'
_atom_sites_solution_hydrogens mixed
_audit_update_record
;
2016-09-27 deposited with the CCDC.
2017-01-04 downloaded from the CCDC.
;
_cell_angle_alpha 90
_cell_angle_beta 106.5030(10)
_cell_angle_gamma 90
_cell_formula_units_Z 4
_cell_length_a 14.4987(7)
_cell_length_b 11.0883(4)
_cell_length_c 23.6041(10)
_cell_measurement_reflns_used 9910
_cell_measurement_temperature 102.(2)
_cell_measurement_theta_max 25.8605
_cell_measurement_theta_min 2.3624
_cell_volume 3638.4(3)
_computing_cell_refinement 'SAINT V8.34A (Bruker AXS Inc., 2013)'
_computing_data_collection
;
APEX2 v.2014.1-1 (Bruker AXS Inc., 2014)

;
_computing_data_reduction 'SAINT V8.34A (Bruker AXS Inc., 2013)'
_computing_molecular_graphics 'XP (Sheldrick, 2014)'
_computing_publication_material 'SHELXL-2014 (Sheldrick, 2014)'
_computing_structure_refinement 'SHELXL-2014 (Sheldrick, 2014)'
_computing_structure_solution 'SHELXL-2014 (Sheldrick, 2014)'
_diffrn_ambient_temperature 102.(2)
_diffrn_detector_area_resol_mean 10.4167
_diffrn_measured_fraction_theta_full 0.999
_diffrn_measured_fraction_theta_max 0.999
_diffrn_measurement_device_type 'Bruker D8 Venture PHOTON 100 CMOS'
_diffrn_measurement_method 'omega and phi scans'
_diffrn_radiation_monochromator 'MX mirror'
_diffrn_radiation_type 'Mo K\a'
_diffrn_radiation_wavelength 0.71073
_diffrn_reflns_av_R_equivalents 0.0830
_diffrn_reflns_av_unetI/netI 0.0467
_diffrn_reflns_limit_h_max 17
_diffrn_reflns_limit_h_min -16
_diffrn_reflns_limit_k_max 13
_diffrn_reflns_limit_k_min -13
_diffrn_reflns_limit_l_max 28
_diffrn_reflns_limit_l_min -28
_diffrn_reflns_number 47361
_diffrn_reflns_theta_full 25.35
_diffrn_reflns_theta_max 25.35
_diffrn_reflns_theta_min 2.35
_diffrn_source 'Mo ImS'
_diffrn_source_type 'micro focus tube'
_exptl_absorpt_coefficient_mu 0.174
_exptl_absorpt_correction_T_max 0.99
_exptl_absorpt_correction_T_min 0.93
_exptl_absorpt_correction_type multi-scan
_exptl_absorpt_process_details
;
Bruker AXS (2014). SADABS, Version 2014/2, Bruker AXS Inc., Madison, Wisconsin,
USA.
;
_exptl_crystal_colour colourless
_exptl_crystal_density_diffrn 1.696
_exptl_crystal_density_method 'not measured'
_exptl_crystal_description prism
_exptl_crystal_F_000 1864
_exptl_crystal_size_max 0.168
_exptl_crystal_size_mid 0.082
_exptl_crystal_size_min 0.064
_refine_diff_density_max 0.296
_refine_diff_density_min -0.291
_refine_ls_extinction_method none
_refine_ls_goodness_of_fit_ref 1.033
_refine_ls_hydrogen_treatment mixed
_refine_ls_matrix_type full
_refine_ls_number_parameters 577
_refine_ls_number_reflns 6661
_refine_ls_number_restraints 0
_refine_ls_restrained_S_all 1.033
_refine_ls_R_factor_all 0.0713
_refine_ls_R_factor_gt 0.0405
_refine_ls_shift/su_max 0.001
_refine_ls_shift/su_mean 0.000
_refine_ls_structure_factor_coef Fsqd
_refine_ls_weighting_details 'w=1/[\s^2^(Fo^2^)+(0.0346P)^2^+1.6947P] where P=(Fo^2^+2Fc^2^)/3'
_refine_ls_weighting_scheme calc
_refine_ls_wR_factor_gt 0.0766
_refine_ls_wR_factor_ref 0.0867
_reflns_number_gt 4857
_reflns_number_total 6661
_reflns_threshold_expression 'I > 2\s(I)'
_cod_data_source_file c6sc04459j2.cif
_cod_data_source_block erk8355
_cod_database_code 1544996

loop_
_space_group_symop_operation_xyz
'x, y, z'
'-x+1/2, y+1/2, -z+1/2'
'-x, -y, -z'
'x-1/2, -y-1/2, z-1/2'

loop_
_atom_site_type_symbol
_atom_site_label
_atom_site_fract_x
_atom_site_fract_y
_atom_site_fract_z
_atom_site_U_iso_or_equiv
_atom_site_adp_type
_atom_site_calc_flag
_atom_site_refinement_flags_adp
_atom_site_refinement_flags_posn
_atom_site_occupancy
B B1 0.23401(19) 0.4838(2) 0.66130(10) 0.0131(5) Uani d . . 1
C C1 0.24409(16) 0.69594(18) 0.52642(9) 0.0137(5) Uani d . . 1
H H1 0.2441 0.773 0.544 0.016 Uiso calc U R 1
N N1 0.28017(13) 0.69461(15) 0.48257(7) 0.0118(4) Uani d . . 1
O O1 0.34661(11) 0.62892(12) 0.63870(6) 0.0139(3) Uani d . . 1
B B2 0.50920(19) 0.5584(2) 0.70451(11) 0.0139(5) Uani d . . 1
H H2 0.5338(16) 0.5011(19) 0.6739(9) 0.018(6) Uiso d . . 1
C C2 0.20208(16) 0.59718(18) 0.55462(9) 0.0128(5) Uani d . . 1
H H2A 0.2181 0.5167 0.5408 0.015 Uiso calc U R 1
O O2 0.34307(11) 0.46928(12) 0.69234(6) 0.0125(3) Uani d . . 1
C C3 0.09234(16) 0.6150(2) 0.53744(9) 0.0171(5) Uani d . . 1
H H3A 0.0778 0.6975 0.547 0.026 Uiso calc U R 1
H H3B 0.0641 0.5577 0.5594 0.026 Uiso calc U R 1
H H3C 0.0653 0.601 0.4949 0.026 Uiso calc U R 1
C C4 0.24076(16) 0.60628(18) 0.62242(9) 0.0121(5) Uani d . . 1
H H4 0.2084 0.6749 0.6366 0.015 Uiso calc U R 1
C C5 0.39436(16) 0.55123(18) 0.67873(9) 0.0125(5) Uani d . . 1
C C11 0.32196(17) 0.81331(18) 0.46612(9) 0.0154(5) Uani d . . 1
C C12 0.41458(17) 0.78166(19) 0.45012(10) 0.0177(5) Uani d . . 1
H H12A 0.4424 0.8571 0.4397 0.021 Uiso calc U R 1
H H12B 0.4614 0.7479 0.4856 0.021 Uiso calc U R 1
C C13 0.40301(18) 0.6921(2) 0.39927(10) 0.0226(6) Uani d . . 1
H H13A 0.3991 0.737 0.3624 0.027 Uiso calc U R 1
H H13B 0.4603 0.6392 0.4076 0.027 Uiso calc U R 1
C C14 0.31294(18) 0.6144(2) 0.39034(10) 0.0206(5) Uani d . . 1
H H14A 0.3218 0.5395 0.3697 0.025 Uiso calc U R 1
H H14B 0.2578 0.6584 0.3641 0.025 Uiso calc U R 1
C C15 0.28709(17) 0.57961(18) 0.44688(9) 0.0155(5) Uani d . . 1
C C16 0.24473(18) 0.8751(2) 0.41671(10) 0.0228(6) Uani d . . 1
H H16A 0.2682 0.954 0.4083 0.034 Uiso calc U R 1
H H16B 0.1863 0.8858 0.4292 0.034 Uiso calc U R 1
H H16C 0.2302 0.8251 0.381 0.034 Uiso calc U R 1
C C17 0.35084(18) 0.89715(19) 0.51960(10) 0.0201(5) Uani d . . 1
H H17A 0.3892 0.8522 0.554 0.03 Uiso calc U R 1
H H17B 0.2929 0.9287 0.5279 0.03 Uiso calc U R 1
H H17C 0.3889 0.9643 0.5112 0.03 Uiso calc U R 1
C C18 0.18927(18) 0.5159(2) 0.42688(10) 0.0208(5) Uani d . . 1
H H18A 0.1899 0.4569 0.3961 0.031 Uiso calc U R 1
H H18B 0.1386 0.5756 0.4111 0.031 Uiso calc U R 1
H H18C 0.1768 0.4746 0.4607 0.031 Uiso calc U R 1
C C19 0.36604(18) 0.5013(2) 0.48626(10) 0.0233(6) Uani d . . 1
H H19A 0.3506 0.484 0.5233 0.035 Uiso calc U R 1
H H19B 0.4276 0.5442 0.4949 0.035 Uiso calc U R 1
H H19C 0.3706 0.4255 0.4659 0.035 Uiso calc U R 1
C C21 0.19765(16) 0.36265(17) 0.62140(9) 0.0126(5) Uani d . . 1
C C22 0.25514(17) 0.30222(18) 0.59257(9) 0.0147(5) Uani d . . 1
F F22 0.34579(9) 0.34154(10) 0.59779(5) 0.0194(3) Uani d . . 1
C C23 0.22521(18) 0.20477(19) 0.55548(9) 0.0182(5) Uani d . . 1
F F23 0.28292(10) 0.15666(11) 0.52609(6) 0.0267(3) Uani d . . 1
C C24 0.13441(19) 0.15874(18) 0.54802(9) 0.0207(6) Uani d . . 1
F F24 0.10434(11) 0.06254(11) 0.51289(6) 0.0301(4) Uani d . . 1
C C25 0.07362(17) 0.2142(2) 0.57556(10) 0.0196(5) Uani d . . 1
F F25 -0.01680(10) 0.17361(12) 0.56712(6) 0.0282(3) Uani d . . 1
C C26 0.10606(17) 0.31450(18) 0.61053(9) 0.0153(5) Uani d . . 1
F F26 0.04059(10) 0.36812(11) 0.63340(6) 0.0234(3) Uani d . . 1
C C31 0.18561(16) 0.50359(17) 0.71491(9) 0.0123(5) Uani d . . 1
C C32 0.11528(16) 0.58835(18) 0.71522(9) 0.0144(5) Uani d . . 1
F F32 0.07302(10) 0.65087(11) 0.66525(5) 0.0215(3) Uani d . . 1
C C33 0.08281(17) 0.61313(19) 0.76365(10) 0.0168(5) Uani d . . 1
F F33 0.01486(10) 0.69698(11) 0.76085(6) 0.0263(3) Uani d . . 1
C C34 0.12029(17) 0.55019(19) 0.81507(9) 0.0158(5) Uani d . . 1
F F34 0.08992(10) 0.57252(11) 0.86299(5) 0.0229(3) Uani d . . 1
C C35 0.18837(17) 0.46256(18) 0.81708(9) 0.0163(5) Uani d . . 1
F F35 0.22619(10) 0.40056(11) 0.86751(5) 0.0265(3) Uani d . . 1
C C36 0.21836(17) 0.44001(18) 0.76769(9) 0.0151(5) Uani d . . 1
F F36 0.28351(10) 0.35022(10) 0.77267(5) 0.0225(3) Uani d . . 1
C C41 0.54242(16) 0.49092(18) 0.76862(9) 0.0134(5) Uani d . . 1
C C42 0.49102(16) 0.49574(18) 0.81011(9) 0.0139(5) Uani d . . 1
F F42 0.41689(9) 0.57453(10) 0.80243(5) 0.0193(3) Uani d . . 1
C C43 0.50931(17) 0.42290(19) 0.85938(9) 0.0159(5) Uani d . . 1
F F43 0.45253(10) 0.42691(11) 0.89578(5) 0.0234(3) Uani d . . 1
C C44 0.58505(17) 0.34282(18) 0.87043(9) 0.0158(5) Uani d . . 1
F F44 0.60332(10) 0.26922(11) 0.91773(5) 0.0241(3) Uani d . . 1
C C45 0.64057(16) 0.33757(19) 0.83215(10) 0.0167(5) Uani d . . 1
F F45 0.71424(10) 0.25788(11) 0.84244(6) 0.0266(3) Uani d . . 1
C C46 0.61864(16) 0.41036(19) 0.78269(9) 0.0150(5) Uani d . . 1
F F46 0.67467(9) 0.39674(11) 0.74573(5) 0.0224(3) Uani d . . 1
C C51 0.54584(16) 0.69592(18) 0.70032(9) 0.0136(5) Uani d . . 1
C C52 0.56956(16) 0.77931(19) 0.74597(9) 0.0148(5) Uani d . . 1
F F52 0.56524(10) 0.74761(10) 0.80058(5) 0.0212(3) Uani d . . 1
C C53 0.59842(17) 0.89620(19) 0.73988(9) 0.0171(5) Uani d . . 1
F F53 0.61900(10) 0.97308(11) 0.78590(6) 0.0268(3) Uani d . . 1
C C54 0.60625(17) 0.93466(19) 0.68585(10) 0.0187(5) Uani d . . 1
F F54 0.63568(11) 1.04715(11) 0.67962(6) 0.0294(4) Uani d . . 1
C C55 0.58367(17) 0.8554(2) 0.63923(10) 0.0192(5) Uani d . . 1
F F55 0.59153(11) 0.89197(12) 0.58591(6) 0.0300(4) Uani d . . 1
C C56 0.55382(16) 0.74093(19) 0.64701(9) 0.0153(5) Uani d . . 1
F F56 0.53139(10) 0.66878(11) 0.59825(5) 0.0244(3) Uani d . . 1

loop_
_atom_site_aniso_label
_atom_site_aniso_U_11
_atom_site_aniso_U_22
_atom_site_aniso_U_33
_atom_site_aniso_U_12
_atom_site_aniso_U_13
_atom_site_aniso_U_23
B1 0.0108(14) 0.0152(12) 0.0125(12) 0.0019(10) 0.0021(11) 0.0025(10)
C1 0.0110(13) 0.0140(10) 0.0124(11) 0.0011(9) -0.0027(9) -0.0003(9)
N1 0.0111(11) 0.0154(9) 0.0089(9) -0.0007(8) 0.0026(8) -0.0014(7)
O1 0.0112(9) 0.0161(7) 0.0129(8) -0.0032(6) 0.0012(7) 0.0034(6)
B2 0.0143(15) 0.0156(12) 0.0113(12) 0.0009(10) 0.0031(11) -0.0006(10)
C2 0.0123(13) 0.0156(11) 0.0090(10) -0.0004(9) 0.0007(9) 0.0016(8)
O2 0.0114(9) 0.0134(7) 0.0119(7) -0.0011(6) 0.0020(6) 0.0025(6)
C3 0.0127(13) 0.0233(12) 0.0137(11) -0.0002(10) 0.0011(10) 0.0041(9)
C4 0.0063(12) 0.0177(11) 0.0121(11) 0.0001(9) 0.0022(9) 0.0010(9)
C5 0.0195(14) 0.0117(10) 0.0067(10) -0.0003(9) 0.0044(9) -0.0033(8)
C11 0.0184(14) 0.0116(10) 0.0172(11) -0.0015(9) 0.0067(10) 0.0018(9)
C12 0.0165(14) 0.0200(12) 0.0174(12) -0.0018(10) 0.0062(10) 0.0002(9)
C13 0.0248(15) 0.0265(12) 0.0215(13) -0.0020(11) 0.0144(11) -0.0028(10)
C14 0.0262(15) 0.0213(12) 0.0160(12) -0.0027(10) 0.0088(11) -0.0047(9)
C15 0.0199(14) 0.0141(11) 0.0134(11) 0.0005(9) 0.0059(10) -0.0028(9)
C16 0.0226(15) 0.0215(12) 0.0251(13) 0.0005(10) 0.0078(11) 0.0080(10)
C17 0.0263(15) 0.0142(11) 0.0239(13) -0.0049(10) 0.0137(11) -0.0030(9)
C18 0.0272(16) 0.0207(12) 0.0151(12) -0.0080(10) 0.0071(11) -0.0051(9)
C19 0.0266(16) 0.0212(12) 0.0243(13) 0.0061(11) 0.0110(11) -0.0013(10)
C21 0.0142(13) 0.0123(10) 0.0107(11) 0.0016(9) 0.0025(9) 0.0045(8)
C22 0.0146(13) 0.0134(11) 0.0147(11) -0.0020(9) 0.0021(10) 0.0041(9)
F22 0.0147(8) 0.0197(6) 0.0257(7) -0.0004(6) 0.0086(6) -0.0030(5)
C23 0.0260(15) 0.0144(11) 0.0154(12) 0.0043(10) 0.0077(11) 0.0008(9)
F23 0.0362(9) 0.0201(7) 0.0253(7) 0.0054(6) 0.0114(7) -0.0071(6)
C24 0.0359(17) 0.0086(11) 0.0132(12) -0.0049(10) -0.0003(11) 0.0001(9)
F24 0.0458(10) 0.0174(7) 0.0224(7) -0.0105(6) 0.0022(7) -0.0057(6)
C25 0.0154(14) 0.0200(12) 0.0189(12) -0.0074(10) -0.0022(10) 0.0074(10)
F25 0.0206(9) 0.0287(7) 0.0302(8) -0.0132(6) -0.0007(6) 0.0012(6)
C26 0.0163(14) 0.0143(11) 0.0153(11) 0.0000(10) 0.0047(10) 0.0036(9)
F26 0.0164(8) 0.0268(7) 0.0289(8) -0.0029(6) 0.0097(6) -0.0019(6)
C31 0.0112(12) 0.0117(10) 0.0125(11) -0.0046(9) 0.0008(9) -0.0006(8)
C32 0.0154(13) 0.0157(11) 0.0108(11) 0.0000(9) 0.0015(10) 0.0030(9)
F32 0.0215(8) 0.0276(7) 0.0150(7) 0.0115(6) 0.0045(6) 0.0093(5)
C33 0.0148(14) 0.0148(11) 0.0213(12) 0.0023(9) 0.0056(10) 0.0002(9)
F33 0.0294(9) 0.0283(7) 0.0246(7) 0.0164(6) 0.0129(6) 0.0058(6)
C34 0.0198(14) 0.0177(11) 0.0127(11) -0.0029(10) 0.0090(10) -0.0028(9)
F34 0.0298(9) 0.0265(7) 0.0163(7) 0.0035(6) 0.0131(6) -0.0013(5)
C35 0.0204(14) 0.0166(11) 0.0115(11) 0.0001(10) 0.0036(10) 0.0052(9)
F35 0.0371(10) 0.0295(7) 0.0151(7) 0.0124(6) 0.0108(6) 0.0117(6)
C36 0.0165(14) 0.0139(11) 0.0157(11) 0.0037(9) 0.0061(10) 0.0012(9)
F36 0.0300(9) 0.0198(7) 0.0218(7) 0.0126(6) 0.0139(6) 0.0110(5)
C41 0.0130(13) 0.0124(10) 0.0126(11) -0.0047(9) 0.0002(10) -0.0023(9)
C42 0.0098(13) 0.0132(10) 0.0160(11) 0.0009(9) -0.0010(9) -0.0025(9)
F42 0.0184(8) 0.0212(7) 0.0176(7) 0.0071(6) 0.0042(6) 0.0001(5)
C43 0.0205(14) 0.0174(11) 0.0107(11) -0.0048(10) 0.0060(10) -0.0038(9)
F43 0.0276(9) 0.0289(7) 0.0165(7) 0.0007(6) 0.0111(6) 0.0005(6)
C44 0.0210(14) 0.0126(11) 0.0104(11) -0.0040(10) -0.0011(10) 0.0028(9)
F44 0.0323(9) 0.0202(7) 0.0170(7) 0.0019(6) 0.0025(6) 0.0071(5)
C45 0.0103(13) 0.0156(11) 0.0206(12) 0.0006(9) -0.0011(10) 0.0007(9)
F45 0.0197(9) 0.0252(7) 0.0333(8) 0.0094(6) 0.0048(6) 0.0081(6)
C46 0.0115(13) 0.0194(11) 0.0140(11) -0.0044(10) 0.0035(10) -0.0025(9)
F46 0.0163(8) 0.0293(7) 0.0237(7) 0.0046(6) 0.0090(6) 0.0031(6)
C51 0.0065(12) 0.0197(11) 0.0133(11) 0.0017(9) 0.0008(9) 0.0009(9)
C52 0.0105(13) 0.0216(12) 0.0108(11) 0.0018(9) 0.0009(9) 0.0037(9)
F52 0.0325(9) 0.0211(7) 0.0100(6) -0.0033(6) 0.0059(6) 0.0003(5)
C53 0.0154(14) 0.0180(11) 0.0153(11) -0.0006(10) 0.0002(10) -0.0031(9)
F53 0.0376(10) 0.0183(7) 0.0201(7) -0.0032(6) 0.0011(6) -0.0058(5)
C54 0.0144(14) 0.0157(11) 0.0238(13) -0.0036(10) 0.0019(10) 0.0054(10)
F54 0.0360(10) 0.0196(7) 0.0298(8) -0.0112(6) 0.0049(7) 0.0045(6)
C55 0.0178(14) 0.0258(12) 0.0149(12) -0.0025(10) 0.0064(10) 0.0072(10)
F55 0.0377(10) 0.0358(8) 0.0189(7) -0.0110(7) 0.0120(7) 0.0078(6)
C56 0.0114(13) 0.0220(12) 0.0112(11) -0.0026(9) 0.0011(9) -0.0040(9)
F56 0.0344(9) 0.0267(7) 0.0133(7) -0.0066(6) 0.0086(6) -0.0041(5)

loop_
_atom_type_symbol
_atom_type_description
_atom_type_scat_dispersion_real
_atom_type_scat_dispersion_imag
_atom_type_scat_source
C C 0.0033 0.0016 'International Tables Vol C Tables 4.2.6.8 and 6.1.1.4'
H H 0.0000 0.0000 'International Tables Vol C Tables 4.2.6.8 and 6.1.1.4'
B B 0.0013 0.0007 'International Tables Vol C Tables 4.2.6.8 and 6.1.1.4'
N N 0.0061 0.0033 'International Tables Vol C Tables 4.2.6.8 and 6.1.1.4'
O O 0.0106 0.0060 'International Tables Vol C Tables 4.2.6.8 and 6.1.1.4'
F F 0.0171 0.0103 'International Tables Vol C Tables 4.2.6.8 and 6.1.1.4'

loop_
_geom_angle_atom_site_label_1
_geom_angle_atom_site_label_2
_geom_angle_atom_site_label_3
_geom_angle
O2 B1 C31 104.71(17)
O2 B1 C21 107.74(17)
C31 B1 C21 114.71(18)
O2 B1 C4 97.70(16)
C31 B1 C4 115.26(17)
C21 B1 C4 114.40(17)
N1 C1 C2 131.24(19)
N1 C1 H1 114.4
C2 C1 H1 114.4
C1 N1 C11 118.11(17)
C1 N1 C15 123.51(17)
C11 N1 C15 118.35(15)
C5 O1 C4 111.47(16)
C5 B2 C51 110.19(18)
C5 B2 C41 109.26(18)
C51 B2 C41 118.05(18)
C5 B2 H2 102.6(12)
C51 B2 H2 109.3(11)
C41 B2 H2 106.3(11)
C1 C2 C3 108.04(17)
C1 C2 C4 109.85(17)
C3 C2 C4 108.02(17)
C1 C2 H2A 110.3
C3 C2 H2A 110.3
C4 C2 H2A 110.3
C5 O2 B1 113.41(16)
C2 C3 H3A 109.5
C2 C3 H3B 109.5
H3A C3 H3B 109.5
C2 C3 H3C 109.5
H3A C3 H3C 109.5
H3B C3 H3C 109.5
O1 C4 C2 108.80(16)
O1 C4 B1 102.31(16)
C2 C4 B1 117.39(17)
O1 C4 H4 109.3
C2 C4 H4 109.3
B1 C4 H4 109.3
O2 C5 O1 114.94(19)
O2 C5 B2 123.92(18)
O1 C5 B2 121.05(18)
C17 C11 C16 109.08(18)
C17 C11 C12 106.79(19)
C16 C11 C12 114.62(18)
C17 C11 N1 110.25(16)
C16 C11 N1 108.59(18)
C12 C11 N1 107.47(16)
C13 C12 C11 115.64(19)
C13 C12 H12A 108.4
C11 C12 H12A 108.4
C13 C12 H12B 108.4
C11 C12 H12B 108.4
H12A C12 H12B 107.4
C14 C13 C12 111.91(18)
C14 C13 H13A 109.2
C12 C13 H13A 109.2
C14 C13 H13B 109.2
C12 C13 H13B 109.2
H13A C13 H13B 107.9
C13 C14 C15 115.59(19)
C13 C14 H14A 108.4
C15 C14 H14A 108.4
C13 C14 H14B 108.4
C15 C14 H14B 108.4
H14A C14 H14B 107.4
C19 C15 C18 113.21(18)
C19 C15 C14 110.31(19)
C18 C15 C14 106.33(18)
C19 C15 N1 106.91(17)
C18 C15 N1 110.47(18)
C14 C15 N1 109.62(16)
C11 C16 H16A 109.5
C11 C16 H16B 109.5
H16A C16 H16B 109.5
C11 C16 H16C 109.5
H16A C16 H16C 109.5
H16B C16 H16C 109.5
C11 C17 H17A 109.5
C11 C17 H17B 109.5
H17A C17 H17B 109.5
C11 C17 H17C 109.5
H17A C17 H17C 109.5
H17B C17 H17C 109.5
C15 C18 H18A 109.5
C15 C18 H18B 109.5
H18A C18 H18B 109.5
C15 C18 H18C 109.5
H18A C18 H18C 109.5
H18B C18 H18C 109.5
C15 C19 H19A 109.5
C15 C19 H19B 109.5
H19A C19 H19B 109.5
C15 C19 H19C 109.5
H19A C19 H19C 109.5
H19B C19 H19C 109.5
C26 C21 C22 113.59(19)
C26 C21 B1 123.85(19)
C22 C21 B1 122.5(2)
F22 C22 C23 115.53(19)
F22 C22 C21 120.08(18)
C23 C22 C21 124.3(2)
F23 C23 C24 120.1(2)
F23 C23 C22 120.6(2)
C24 C23 C22 119.2(2)
F24 C24 C23 120.2(2)
F24 C24 C25 120.4(2)
C23 C24 C25 119.4(2)
F25 C25 C24 120.4(2)
F25 C25 C26 120.6(2)
C24 C25 C26 119.0(2)
F26 C26 C25 115.6(2)
F26 C26 C21 119.99(18)
C25 C26 C21 124.4(2)
C32 C31 C36 113.72(19)
C32 C31 B1 125.12(18)
C36 C31 B1 120.99(19)
F32 C32 C33 116.24(19)
F32 C32 C31 119.53(18)
C33 C32 C31 124.22(19)
F33 C33 C34 119.79(19)
F33 C33 C32 120.97(19)
C34 C33 C32 119.2(2)
F34 C34 C33 120.5(2)
F34 C34 C35 120.18(19)
C33 C34 C35 119.33(19)
F35 C35 C34 119.87(18)
F35 C35 C36 120.5(2)
C34 C35 C36 119.64(19)
F36 C36 C35 116.10(18)
F36 C36 C31 120.14(18)
C35 C36 C31 123.8(2)
C46 C41 C42 113.99(19)
C46 C41 B2 121.50(19)
C42 C41 B2 124.0(2)
F42 C42 C43 116.45(19)
F42 C42 C41 119.58(19)
C43 C42 C41 124.0(2)
F43 C43 C44 119.88(19)
F43 C43 C42 120.8(2)
C44 C43 C42 119.3(2)
F44 C44 C45 120.4(2)
F44 C44 C43 120.4(2)
C45 C44 C43 119.20(19)
F45 C45 C44 119.35(19)
F45 C45 C46 120.9(2)
C44 C45 C46 119.7(2)
F46 C46 C45 116.23(19)
F46 C46 C41 119.95(18)
C45 C46 C41 123.8(2)
C52 C51 C56 113.46(19)
C52 C51 B2 126.22(19)
C56 C51 B2 120.30(18)
F52 C52 C53 116.07(18)
F52 C52 C51 119.86(18)
C53 C52 C51 124.06(19)
F53 C53 C54 119.51(19)
F53 C53 C52 120.95(19)
C54 C53 C52 119.5(2)
F54 C54 C55 121.23(19)
F54 C54 C53 120.1(2)
C55 C54 C53 118.7(2)
F55 C55 C56 120.9(2)
F55 C55 C54 119.25(19)
C56 C55 C54 119.9(2)
F56 C56 C55 116.06(18)
F56 C56 C51 119.53(18)
C55 C56 C51 124.4(2)

loop_
_geom_bond_atom_site_label_1
_geom_bond_atom_site_label_2
_geom_bond_distance
B1 O2 1.551(3)
B1 C31 1.627(3)
B1 C21 1.639(3)
B1 C4 1.658(3)
C1 N1 1.286(3)
C1 C2 1.498(3)
C1 H1 0.95
N1 C11 1.544(3)
N1 C15 1.547(3)
O1 C5 1.320(2)
O1 C4 1.494(3)
B2 C5 1.604(3)
B2 C51 1.627(3)
B2 C41 1.634(3)
B2 H2 1.10(2)
C2 C3 1.539(3)
C2 C4 1.541(3)
C2 H2A 1.0
O2 C5 1.272(2)
C3 H3A 0.98
C3 H3B 0.98
C3 H3C 0.98
C4 H4 1.0
C11 C17 1.527(3)
C11 C16 1.530(3)
C11 C12 1.535(3)
C12 C13 1.530(3)
C12 H12A 0.99
C12 H12B 0.99
C13 C14 1.528(3)
C13 H13A 0.99
C13 H13B 0.99
C14 C15 1.535(3)
C14 H14A 0.99
C14 H14B 0.99
C15 C19 1.524(3)
C15 C18 1.534(3)
C16 H16A 0.98
C16 H16B 0.98
C16 H16C 0.98
C17 H17A 0.98
C17 H17B 0.98
C17 H17C 0.98
C18 H18A 0.98
C18 H18B 0.98
C18 H18C 0.98
C19 H19A 0.98
C19 H19B 0.98
C19 H19C 0.98
C21 C26 1.386(3)
C21 C22 1.389(3)
C22 F22 1.357(3)
C22 C23 1.381(3)
C23 F23 1.340(3)
C23 C24 1.376(3)
C24 F24 1.345(2)
C24 C25 1.380(3)
C25 F25 1.346(3)
C25 C26 1.385(3)
C26 F26 1.356(2)
C31 C32 1.388(3)
C31 C36 1.392(3)
C32 F32 1.355(2)
C32 C33 1.382(3)
C33 F33 1.342(2)
C33 C34 1.371(3)
C34 F34 1.348(2)
C34 C35 1.376(3)
C35 F35 1.349(2)
C35 C36 1.378(3)
C36 F36 1.354(2)
C41 C46 1.386(3)
C41 C42 1.390(3)
C42 F42 1.357(2)
C42 C43 1.378(3)
C43 F43 1.349(2)
C43 C44 1.378(3)
C44 F44 1.347(2)
C44 C45 1.372(3)
C45 F45 1.354(2)
C45 C46 1.380(3)
C46 F46 1.359(2)
C51 C52 1.387(3)
C51 C56 1.389(3)
C52 F52 1.355(2)
C52 C53 1.382(3)
C53 F53 1.346(2)
C53 C54 1.380(3)
C54 F54 1.340(2)
C54 C55 1.373(3)
C55 F55 1.357(2)
C55 C56 1.371(3)
C56 F56 1.363(2)

loop_
_geom_torsion_atom_site_label_1
_geom_torsion_atom_site_label_2
_geom_torsion_atom_site_label_3
_geom_torsion_atom_site_label_4
_geom_torsion
C2 C1 N1 C11 -177.3(2)
C2 C1 N1 C15 0.5(4)
N1 C1 C2 C3 -107.2(3)
N1 C1 C2 C4 135.2(2)
C31 B1 O2 C5 -117.63(17)
C21 B1 O2 C5 119.85(18)
C4 B1 O2 C5 1.1(2)
C5 O1 C4 C2 -128.19(17)
C5 O1 C4 B1 -3.3(2)
C1 C2 C4 O1 -44.4(2)
C3 C2 C4 O1 -162.05(16)
C1 C2 C4 B1 -159.91(18)
C3 C2 C4 B1 82.5(2)
O2 B1 C4 O1 1.27(17)
C31 B1 C4 O1 111.6(2)
C21 B1 C4 O1 -112.24(19)
O2 B1 C4 C2 120.26(18)
C31 B1 C4 C2 -129.4(2)
C21 B1 C4 C2 6.8(3)
B1 O2 C5 O1 -3.5(2)
B1 O2 C5 B2 179.79(18)
C4 O1 C5 O2 4.5(2)
C4 O1 C5 B2 -178.72(17)
C51 B2 C5 O2 -156.98(18)
C41 B2 C5 O2 -25.7(3)
C51 B2 C5 O1 26.5(3)
C41 B2 C5 O1 157.79(17)
C1 N1 C11 C17 23.9(3)
C15 N1 C11 C17 -154.04(18)
C1 N1 C11 C16 -95.6(2)
C15 N1 C11 C16 86.5(2)
C1 N1 C11 C12 139.91(19)
C15 N1 C11 C12 -38.0(2)
C17 C11 C12 C13 176.79(18)
C16 C11 C12 C13 -62.3(2)
N1 C11 C12 C13 58.5(2)
C11 C12 C13 C14 -22.7(3)
C12 C13 C14 C15 -35.5(3)
C13 C14 C15 C19 -63.5(2)
C13 C14 C15 C18 173.38(19)
C13 C14 C15 N1 54.0(3)
C1 N1 C15 C19 -72.6(3)
C11 N1 C15 C19 105.2(2)
C1 N1 C15 C18 51.0(3)
C11 N1 C15 C18 -131.26(19)
C1 N1 C15 C14 167.8(2)
C11 N1 C15 C14 -14.4(3)
O2 B1 C21 C26 148.23(19)
C31 B1 C21 C26 32.1(3)
C4 B1 C21 C26 -104.3(2)
O2 B1 C21 C22 -35.3(3)
C31 B1 C21 C22 -151.5(2)
C4 B1 C21 C22 72.1(3)
C26 C21 C22 F22 178.11(18)
B1 C21 C22 F22 1.3(3)
C26 C21 C22 C23 1.2(3)
B1 C21 C22 C23 -175.57(19)
F22 C22 C23 F23 -1.7(3)
C21 C22 C23 F23 175.32(19)
F22 C22 C23 C24 179.56(18)
C21 C22 C23 C24 -3.4(3)
F23 C23 C24 F24 2.4(3)
C22 C23 C24 F24 -178.86(19)
F23 C23 C24 C25 -175.77(19)
C22 C23 C24 C25 3.0(3)
F24 C24 C25 F25 -0.7(3)
C23 C24 C25 F25 177.46(19)
F24 C24 C25 C26 -178.75(18)
C23 C24 C25 C26 -0.6(3)
F25 C25 C26 F26 -1.6(3)
C24 C25 C26 F26 176.42(18)
F25 C25 C26 C21 -179.74(19)
C24 C25 C26 C21 -1.7(3)
C22 C21 C26 F26 -176.67(17)
B1 C21 C26 F26 0.1(3)
C22 C21 C26 C25 1.4(3)
B1 C21 C26 C25 178.11(19)
O2 B1 C31 C32 136.5(2)
C21 B1 C31 C32 -105.6(2)
C4 B1 C31 C32 30.4(3)
O2 B1 C31 C36 -38.5(2)
C21 B1 C31 C36 79.4(3)
C4 B1 C31 C36 -144.6(2)
C36 C31 C32 F32 -175.82(19)
B1 C31 C32 F32 8.9(3)
C36 C31 C32 C33 2.9(3)
B1 C31 C32 C33 -172.4(2)
F32 C32 C33 F33 -1.6(3)
C31 C32 C33 F33 179.6(2)
F32 C32 C33 C34 177.88(19)
C31 C32 C33 C34 -0.9(3)
F33 C33 C34 F34 -0.5(3)
C32 C33 C34 F34 180.0(2)
F33 C33 C34 C35 178.6(2)
C32 C33 C34 C35 -0.9(3)
F34 C34 C35 F35 -1.3(3)
C33 C34 C35 F35 179.6(2)
F34 C34 C35 C36 179.6(2)
C33 C34 C35 C36 0.5(3)
F35 C35 C36 F36 2.7(3)
C34 C35 C36 F36 -178.23(19)
F35 C35 C36 C31 -177.3(2)
C34 C35 C36 C31 1.8(4)
C32 C31 C36 F36 176.67(19)
B1 C31 C36 F36 -7.8(3)
C32 C31 C36 C35 -3.4(3)
B1 C31 C36 C35 172.1(2)
C5 B2 C41 C46 133.8(2)
C51 B2 C41 C46 -99.3(2)
C5 B2 C41 C42 -37.4(3)
C51 B2 C41 C42 89.5(3)
C46 C41 C42 F42 177.55(18)
B2 C41 C42 F42 -10.6(3)
C46 C41 C42 C43 -3.6(3)
B2 C41 C42 C43 168.2(2)
F42 C42 C43 F43 3.3(3)
C41 C42 C43 F43 -175.61(19)
F42 C42 C43 C44 -178.53(18)
C41 C42 C43 C44 2.6(3)
F43 C43 C44 F44 -0.6(3)
C42 C43 C44 F44 -178.84(19)
F43 C43 C44 C45 178.28(19)
C42 C43 C44 C45 0.1(3)
F44 C44 C45 F45 -0.2(3)
C43 C44 C45 F45 -179.13(19)
F44 C44 C45 C46 177.54(19)
C43 C44 C45 C46 -1.4(3)
F45 C45 C46 F46 0.1(3)
C44 C45 C46 F46 -177.58(19)
F45 C45 C46 C41 177.87(19)
C44 C45 C46 C41 0.2(3)
C42 C41 C46 F46 179.86(18)
B2 C41 C46 F46 7.8(3)
C42 C41 C46 C45 2.2(3)
B2 C41 C46 C45 -169.9(2)
C5 B2 C51 C52 99.5(2)
C41 B2 C51 C52 -26.9(3)
C5 B2 C51 C56 -78.9(2)
C41 B2 C51 C56 154.6(2)
C56 C51 C52 F52 -179.84(19)
B2 C51 C52 F52 1.6(3)
C56 C51 C52 C53 0.0(3)
B2 C51 C52 C53 -178.5(2)
F52 C52 C53 F53 -1.1(3)
C51 C52 C53 F53 179.0(2)
F52 C52 C53 C54 178.9(2)
C51 C52 C53 C54 -1.0(4)
F53 C53 C54 F54 1.1(3)
C52 C53 C54 F54 -178.9(2)
F53 C53 C54 C55 -179.1(2)
C52 C53 C54 C55 0.9(3)
F54 C54 C55 F55 0.1(3)
C53 C54 C55 F55 -179.7(2)
F54 C54 C55 C56 180.0(2)
C53 C54 C55 C56 0.2(4)
F55 C55 C56 F56 -1.2(3)
C54 C55 C56 F56 179.0(2)
F55 C55 C56 C51 178.6(2)
C54 C55 C56 C51 -1.3(4)
C52 C51 C56 F56 -179.14(19)
B2 C51 C56 F56 -0.5(3)
C52 C51 C56 C55 1.1(3)
B2 C51 C56 C55 179.8(2)
